data_7001188
loop_
_publ_author_name
'Ghosh, Shishir'
'Kabir, Shariff E.'
'Pervin, Salina'
'Raha, Arun K.'
'Golzar Hossain, G. M.'
'Haworth, Daniel T.'
'Lindeman, Sergey V.'
'Bennett, Dennis W.'
'Siddiquee, Tasneem A.'
'Salassa, Luca'
'Roesky, Herbert W.'

_publ_section_title
;
 Tetranuclear group 7/8 mixed-metal and open trinuclear group 7 metal
 carbonyl clusters bearing bridging 2-mercapto-1-methylimidazole
 ligands
;
_journal_issue 18
_journal_name_full 'Dalton Transactions'
_journal_page_first 3510
_journal_page_last 3518
_journal_paper_doi 10.1039/b819226j
_journal_year 2009
_chemical_formula_sum 'C18 H10 Cl Mn3 N4 O10 S2'
_chemical_formula_weight 706.69
_chemical_name_systematic
;
?
;
_space_group_IT_number 154
_symmetry_cell_setting trigonal
_symmetry_space_group_name_Hall 'P 32 2"'
_symmetry_space_group_name_H-M 'P 32 2 1'
_atom_sites_solution_hydrogens difmap
_atom_sites_solution_primary direct
_atom_sites_solution_secondary difmap
_audit_creation_method SHELXL-97
_cell_angle_alpha 90.00
_cell_angle_beta 90.00
_cell_angle_gamma 120.00
_cell_formula_units_Z 3
_cell_length_a 9.4042(1)
_cell_length_b 9.4042
_cell_length_c 24.1341(4)
_cell_measurement_reflns_used 5313
_cell_measurement_temperature 100(2)
_cell_measurement_theta_max 67
_cell_measurement_theta_min 5
_cell_volume 1848.44(4)
_computing_cell_refinement 'SAINT v7.23A (Bruker, 2005)'
_computing_data_collection 'APEX2 v2.0-2 (Bruker, 2005)'
_computing_data_reduction 'SADABS-2004/1 (Bruker, 2005)'
_computing_molecular_graphics 'XP v5.1 (Bruker, 1998)'
_computing_publication_material 'XCIF v6.12 (Bruker, 2001)'
_computing_structure_refinement 'SHELXL-97 v.97-2 (Sheldrick, 1993-1997)'
_computing_structure_solution 'XS/SHELXTL v6.12 (Bruker, 2001)'
_diffrn_ambient_temperature 100(2)
_diffrn_measured_fraction_theta_full 0.987
_diffrn_measured_fraction_theta_max 0.987
_diffrn_measurement_device_type 'Bruker APEX2 CCD detector'
_diffrn_measurement_method '\w scans'
_diffrn_radiation_monochromator graphite
_diffrn_radiation_source 'fine-focus sealed tube'
_diffrn_radiation_type CuK\a
_diffrn_radiation_wavelength 1.54178
_diffrn_reflns_av_R_equivalents 0.0307
_diffrn_reflns_av_sigmaI/netI 0.0166
_diffrn_reflns_limit_h_max 5
_diffrn_reflns_limit_h_min -11
_diffrn_reflns_limit_k_max 11
_diffrn_reflns_limit_k_min 0
_diffrn_reflns_limit_l_max 28
_diffrn_reflns_limit_l_min 0
_diffrn_reflns_number 15358
_diffrn_reflns_theta_full 66.98
_diffrn_reflns_theta_max 66.98
_diffrn_reflns_theta_min 5.43
_exptl_absorpt_coefficient_mu 15.473
_exptl_absorpt_correction_T_max 0.1395
_exptl_absorpt_correction_T_min 0.0429
_exptl_absorpt_correction_type numerical
_exptl_absorpt_process_details
;
Numerical (based on the real shape of the crystal) absorption
correction followed by:
SADABS. Program for empirical absorption correction of
area-detector data. University of Goetingen. Germany.
Sheldrick, G. M. 1996
;
_exptl_crystal_colour yellow
_exptl_crystal_density_diffrn 1.905
_exptl_crystal_density_method 'not measured'
_exptl_crystal_description block
_exptl_crystal_F_000 1050
_exptl_crystal_size_max 0.55
_exptl_crystal_size_mid 0.22
_exptl_crystal_size_min 0.21
_refine_diff_density_max 0.283
_refine_diff_density_min -0.186
_refine_diff_density_rms 0.046
_refine_ls_abs_structure_details 'Flack H D (1983), Acta Cryst. A39, 876-881'
_refine_ls_abs_structure_Flack 0.00
_refine_ls_extinction_method none
_refine_ls_goodness_of_fit_ref 1.074
_refine_ls_hydrogen_treatment refall
_refine_ls_matrix_type full
_refine_ls_number_parameters 193
_refine_ls_number_reflns 2167
_refine_ls_number_restraints 0
_refine_ls_restrained_S_all 1.074
_refine_ls_R_factor_all 0.0187
_refine_ls_R_factor_gt 0.0183
_refine_ls_shift/su_max 0.001
_refine_ls_shift/su_mean 0.000
_refine_ls_structure_factor_coef Fsqd
_refine_ls_weighting_details 'calc w=1/[\s^2^(Fo^2^)+(0.0242P)^2^+0.5658P] where P=(Fo^2^+2Fc^2^)/3'
_refine_ls_weighting_scheme calc
_refine_ls_wR_factor_gt 0.0429
_refine_ls_wR_factor_ref 0.0430
_reflns_number_gt 2136
_reflns_number_total 2167
_reflns_threshold_expression >2sigma(I)
_cod_data_source_file b819226j.txt
_cod_data_source_block dth_ta
_cod_database_code 7001188

loop_
_symmetry_equiv_pos_as_xyz
'x, y, z'
'-y, x-y, z+2/3'
'-x+y, -x, z+1/3'
'y, x, -z'
'x-y, -y, -z+1/3'
'-x, -x+y, -z+2/3'

loop_
_atom_site_label
_atom_site_type_symbol
_atom_site_fract_x
_atom_site_fract_y
_atom_site_fract_z
_atom_site_U_iso_or_equiv
_atom_site_adp_type
_atom_site_occupancy
_atom_site_symmetry_multiplicity
_atom_site_calc_flag
_atom_site_refinement_flags
_atom_site_disorder_assembly
_atom_site_disorder_group
Mn1 Mn 0.49200(5) 1.0000 0.1667 0.01309(11) Uani 1 2 d S . .
Mn2 Mn -0.00531(4) 0.78350(4) 0.127672(13) 0.01195(9) Uani 1 1 d . . .
Cl1 Cl -0.03111(7) 1.0000 0.1667 0.01667(15) Uani 1 2 d S . .
S1 S 0.39773(6) 1.18603(6) 0.14270(2) 0.01266(11) Uani 1 1 d . . .
O1 O 0.8279(2) 1.2495(2) 0.13148(8) 0.0290(4) Uani 1 1 d . . .
O2 O 0.4383(2) 0.8541(2) 0.05262(7) 0.0264(4) Uani 1 1 d . . .
O3 O 0.0265(2) 0.5409(2) 0.05993(7) 0.0243(4) Uani 1 1 d . . .
O4 O -0.2229(2) 0.5185(2) 0.20444(6) 0.0242(4) Uani 1 1 d . . .
O5 O -0.2989(2) 0.7200(2) 0.06368(7) 0.0261(4) Uani 1 1 d . . .
N1 N 0.1552(2) 0.9565(2) 0.07262(7) 0.0134(4) Uani 1 1 d . . .
N2 N 0.3637(2) 1.1651(2) 0.03080(7) 0.0155(4) Uani 1 1 d . . .
C1 C 0.7001(3) 1.1526(3) 0.14520(9) 0.0191(5) Uani 1 1 d . . .
C2 C 0.4529(3) 0.9088(3) 0.09547(10) 0.0173(5) Uani 1 1 d . . .
C3 C 0.0150(3) 0.6321(3) 0.08838(9) 0.0159(5) Uani 1 1 d . . .
C4 C -0.1400(3) 0.6251(3) 0.17569(9) 0.0165(5) Uani 1 1 d . . .
C5 C -0.1833(3) 0.7452(3) 0.08734(9) 0.0177(5) Uani 1 1 d . . .
C6 C 0.2946(3) 1.0977(3) 0.08058(9) 0.0139(4) Uani 1 1 d . . .
C7 C 0.1356(3) 0.9356(3) 0.01588(9) 0.0157(5) Uani 1 1 d . . .
C8 C 0.2628(3) 1.0616(3) -0.01022(10) 0.0175(5) Uani 1 1 d . . .
C9 C 0.5239(3) 1.3109(3) 0.02180(11) 0.0227(5) Uani 1 1 d . . .
H7 H 0.047(3) 0.847(3) 0.0008(10) 0.020(6) Uiso 1 1 d . . .
H8 H 0.290(3) 1.084(3) -0.0469(10) 0.017(6) Uiso 1 1 d . . .
H9A H 0.607(4) 1.282(3) 0.0291(12) 0.034(8) Uiso 1 1 d . . .
H9B H 0.526(4) 1.338(4) -0.0139(13) 0.029(8) Uiso 1 1 d . . .
H9C H 0.536(4) 1.396(4) 0.0465(12) 0.036(8) Uiso 1 1 d . . .

loop_
_atom_site_aniso_label
_atom_site_aniso_U_11
_atom_site_aniso_U_22
_atom_site_aniso_U_33
_atom_site_aniso_U_23
_atom_site_aniso_U_13
_atom_site_aniso_U_12
Mn1 0.01149(17) 0.0138(2) 0.0148(2) 0.00111(18) 0.00056(9) 0.00688(12)
Mn2 0.01146(17) 0.01177(17) 0.01190(16) -0.00094(13) -0.00020(13) 0.00525(14)
Cl1 0.0138(2) 0.0160(3) 0.0210(4) -0.0053(3) -0.00263(14) 0.00800(17)
S1 0.0120(2) 0.0122(2) 0.0140(2) 0.00015(19) -0.00010(19) 0.0062(2)
O1 0.0172(9) 0.0231(9) 0.0436(11) 0.0122(8) 0.0098(8) 0.0078(8)
O2 0.0351(10) 0.0288(9) 0.0218(9) -0.0045(7) 0.0011(7) 0.0209(8)
O3 0.0376(10) 0.0201(8) 0.0204(8) -0.0033(7) 0.0008(7) 0.0183(7)
O4 0.0249(9) 0.0209(8) 0.0192(9) 0.0019(7) 0.0062(7) 0.0058(7)
O5 0.0196(9) 0.0296(9) 0.0278(9) -0.0048(8) -0.0095(8) 0.0113(7)
N1 0.0145(9) 0.0145(9) 0.0126(10) 0.0003(7) 0.0001(7) 0.0083(7)
N2 0.0165(9) 0.0169(9) 0.0139(9) 0.0030(7) 0.0033(7) 0.0089(8)
C1 0.0220(12) 0.0216(12) 0.0198(12) 0.0018(9) -0.0001(9) 0.0155(11)
C2 0.0163(11) 0.0163(11) 0.0226(12) 0.0041(9) 0.0042(9) 0.0105(9)
C3 0.0144(10) 0.0176(11) 0.0144(11) 0.0040(9) -0.0006(8) 0.0071(9)
C4 0.0155(10) 0.0189(12) 0.0152(11) -0.0054(9) -0.0011(9) 0.0088(9)
C5 0.0201(12) 0.0137(10) 0.0173(11) -0.0014(9) 0.0026(10) 0.0069(9)
C6 0.0169(10) 0.0147(10) 0.0150(11) 0.0028(9) 0.0014(9) 0.0115(8)
C7 0.0189(11) 0.0180(11) 0.0134(12) -0.0016(9) -0.0015(9) 0.0116(10)
C8 0.0229(12) 0.0236(12) 0.0115(11) 0.0009(9) 0.0016(9) 0.0159(10)
C9 0.0232(13) 0.0206(13) 0.0185(14) 0.0045(10) 0.0057(10) 0.0066(11)

loop_
_atom_type_symbol
_atom_type_description
_atom_type_scat_dispersion_real
_atom_type_scat_dispersion_imag
_atom_type_scat_source
C C 0.0181 0.0091 'International Tables Vol C Tables 4.2.6.8 and 6.1.1.4'
H H 0.0000 0.0000 'International Tables Vol C Tables 4.2.6.8 and 6.1.1.4'
N N 0.0311 0.0180 'International Tables Vol C Tables 4.2.6.8 and 6.1.1.4'
O O 0.0492 0.0322 'International Tables Vol C Tables 4.2.6.8 and 6.1.1.4'
S S 0.3331 0.5567 'International Tables Vol C Tables 4.2.6.8 and 6.1.1.4'
Cl Cl 0.3639 0.7018 'International Tables Vol C Tables 4.2.6.8 and 6.1.1.4'
Mn Mn -0.5299 2.8052 'International Tables Vol C Tables 4.2.6.8 and 6.1.1.4'

loop_
_geom_angle_atom_site_label_1
_geom_angle_atom_site_label_2
_geom_angle_atom_site_label_3
_geom_angle
_geom_angle_site_symmetry_1
_geom_angle_site_symmetry_3
_geom_angle_publ_flag
C1 Mn1 C1 94.74(14) 5_675 . ?
C1 Mn1 C2 89.28(10) 5_675 5_675 ?
C1 Mn1 C2 88.18(9) . 5_675 ?
C1 Mn1 C2 88.18(9) 5_675 . ?
C1 Mn1 C2 89.28(10) . . ?
C2 Mn1 C2 176.25(13) 5_675 . ?
C1 Mn1 S1 90.01(7) 5_675 5_675 ?
C1 Mn1 S1 175.11(7) . 5_675 ?
C2 Mn1 S1 93.07(6) 5_675 5_675 ?
C2 Mn1 S1 89.69(7) . 5_675 ?
C1 Mn1 S1 175.11(7) 5_675 . ?
C1 Mn1 S1 90.01(7) . . ?
C2 Mn1 S1 89.69(7) 5_675 . ?
C2 Mn1 S1 93.06(6) . . ?
S1 Mn1 S1 85.27(3) 5_675 . ?
C3 Mn2 C5 90.73(10) . . ?
C3 Mn2 C4 89.64(9) . . ?
C5 Mn2 C4 89.05(10) . . ?
C3 Mn2 N1 87.66(8) . . ?
C5 Mn2 N1 92.86(9) . . ?
C4 Mn2 N1 176.72(8) . . ?
C3 Mn2 Cl1 171.63(7) . . ?
C5 Mn2 Cl1 84.40(7) . . ?
C4 Mn2 Cl1 97.05(7) . . ?
N1 Mn2 Cl1 85.79(5) . . ?
C3 Mn2 S1 90.43(7) . 5_675 ?
C5 Mn2 S1 173.11(7) . 5_675 ?
C4 Mn2 S1 84.17(7) . 5_675 ?
N1 Mn2 S1 93.98(5) . 5_675 ?
Cl1 Mn2 S1 95.21(2) . 5_675 ?
Mn2 Cl1 Mn2 115.52(3) 5_675 . ?
C6 S1 Mn1 100.35(7) . . ?
C6 S1 Mn2 109.14(7) . 5_675 ?
Mn1 S1 Mn2 119.03(2) . 5_675 ?
C6 N1 C7 106.18(18) . . ?
C6 N1 Mn2 131.42(15) . . ?
C7 N1 Mn2 122.30(15) . . ?
C6 N2 C8 107.75(18) . . ?
C6 N2 C9 126.61(19) . . ?
C8 N2 C9 125.3(2) . . ?
O1 C1 Mn1 178.5(2) . . ?
O2 C2 Mn1 175.79(19) . . ?
O3 C3 Mn2 174.97(19) . . ?
O4 C4 Mn2 175.8(2) . . ?
O5 C5 Mn2 177.4(2) . . ?
N1 C6 N2 109.82(18) . . ?
N1 C6 S1 129.09(17) . . ?
N2 C6 S1 120.78(16) . . ?
C8 C7 N1 110.0(2) . . ?
C8 C7 H7 128.5(16) . . ?
N1 C7 H7 121.5(16) . . ?
C7 C8 N2 106.3(2) . . ?
C7 C8 H8 132.8(15) . . ?
N2 C8 H8 120.9(15) . . ?
N2 C9 H9A 108.1(17) . . ?
N2 C9 H9B 106.1(19) . . ?
H9A C9 H9B 111(3) . . ?
N2 C9 H9C 109.2(18) . . ?
H9A C9 H9C 110(2) . . ?
H9B C9 H9C 112(3) . . ?

loop_
_geom_bond_atom_site_label_1
_geom_bond_atom_site_label_2
_geom_bond_distance
_geom_bond_site_symmetry_2
_geom_bond_publ_flag
Mn1 C1 1.830(2) 5_675 ?
Mn1 C1 1.830(2) . ?
Mn1 C2 1.873(2) 5_675 ?
Mn1 C2 1.873(2) . ?
Mn1 S1 2.3941(6) 5_675 ?
Mn1 S1 2.3942(6) . ?
Mn2 C3 1.799(2) . ?
Mn2 C5 1.810(2) . ?
Mn2 C4 1.811(2) . ?
Mn2 N1 2.0577(18) . ?
Mn2 Cl1 2.3631(5) . ?
Mn2 S1 2.4435(6) 5_675 ?
Cl1 Mn2 2.3631(5) 5_675 ?
S1 C6 1.753(2) . ?
S1 Mn2 2.4435(6) 5_675 ?
O1 C1 1.135(3) . ?
O2 C2 1.132(3) . ?
O3 C3 1.145(3) . ?
O4 C4 1.146(3) . ?
O5 C5 1.143(3) . ?
N1 C6 1.334(3) . ?
N1 C7 1.383(3) . ?
N2 C6 1.362(3) . ?
N2 C8 1.380(3) . ?
N2 C9 1.460(3) . ?
C7 C8 1.347(3) . ?
C7 H7 0.91(3) . ?
C8 H8 0.92(2) . ?
C9 H9A 0.97(3) . ?
C9 H9B 0.90(3) . ?
C9 H9C 0.96(3) . ?

loop_
_geom_torsion_atom_site_label_1
_geom_torsion_atom_site_label_2
_geom_torsion_atom_site_label_3
_geom_torsion_atom_site_label_4
_geom_torsion
_geom_torsion_site_symmetry_1
_geom_torsion_site_symmetry_2
_geom_torsion_site_symmetry_3
_geom_torsion_site_symmetry_4
_geom_torsion_publ_flag
C3 Mn2 Cl1 Mn2 -102.1(5) . . . 5_675 ?
C5 Mn2 Cl1 Mn2 -156.72(7) . . . 5_675 ?
C4 Mn2 Cl1 Mn2 114.93(7) . . . 5_675 ?
N1 Mn2 Cl1 Mn2 -63.43(5) . . . 5_675 ?
S1 Mn2 Cl1 Mn2 30.186(13) 5_675 . . 5_675 ?
C1 Mn1 S1 C6 -89.1(9) 5_675 . . . ?
C1 Mn1 S1 C6 104.77(10) . . . . ?
C2 Mn1 S1 C6 -167.06(9) 5_675 . . . ?
C2 Mn1 S1 C6 15.48(10) . . . . ?
S1 Mn1 S1 C6 -73.95(7) 5_675 . . . ?
C1 Mn1 S1 Mn2 29.7(9) 5_675 . . 5_675 ?
C1 Mn1 S1 Mn2 -136.38(7) . . . 5_675 ?
C2 Mn1 S1 Mn2 -48.20(7) 5_675 . . 5_675 ?
C2 Mn1 S1 Mn2 134.34(7) . . . 5_675 ?
S1 Mn1 S1 Mn2 44.902(17) 5_675 . . 5_675 ?
C3 Mn2 N1 C6 -126.96(19) . . . . ?
C5 Mn2 N1 C6 142.42(19) . . . . ?
C4 Mn2 N1 C6 -92.1(15) . . . . ?
Cl1 Mn2 N1 C6 58.26(18) . . . . ?
S1 Mn2 N1 C6 -36.69(18) 5_675 . . . ?
C3 Mn2 N1 C7 49.03(17) . . . . ?
C5 Mn2 N1 C7 -41.58(17) . . . . ?
C4 Mn2 N1 C7 83.9(15) . . . . ?
Cl1 Mn2 N1 C7 -125.75(16) . . . . ?
S1 Mn2 N1 C7 139.31(15) 5_675 . . . ?
C1 Mn1 C1 O1 176(100) 5_675 . . . ?
C2 Mn1 C1 O1 -95(8) 5_675 . . . ?
C2 Mn1 C1 O1 88(8) . . . . ?
S1 Mn1 C1 O1 10(9) 5_675 . . . ?
S1 Mn1 C1 O1 -5(8) . . . . ?
C1 Mn1 C2 O2 -49(3) 5_675 . . . ?
C1 Mn1 C2 O2 46(3) . . . . ?
C2 Mn1 C2 O2 -1(3) 5_675 . . . ?
S1 Mn1 C2 O2 -139(3) 5_675 . . . ?
S1 Mn1 C2 O2 136(3) . . . . ?
C5 Mn2 C3 O3 47(2) . . . . ?
C4 Mn2 C3 O3 136(2) . . . . ?
N1 Mn2 C3 O3 -46(2) . . . . ?
Cl1 Mn2 C3 O3 -7(3) . . . . ?
S1 Mn2 C3 O3 -140(2) 5_675 . . . ?
C3 Mn2 C4 O4 8(3) . . . . ?
C5 Mn2 C4 O4 99(3) . . . . ?
N1 Mn2 C4 O4 -27(4) . . . . ?
Cl1 Mn2 C4 O4 -177(100) . . . . ?
S1 Mn2 C4 O4 -82(3) 5_675 . . . ?
C3 Mn2 C5 O5 126(4) . . . . ?
C4 Mn2 C5 O5 36(4) . . . . ?
N1 Mn2 C5 O5 -146(4) . . . . ?
Cl1 Mn2 C5 O5 -61(4) . . . . ?
S1 Mn2 C5 O5 26(5) 5_675 . . . ?
C7 N1 C6 N2 -0.5(2) . . . . ?
Mn2 N1 C6 N2 175.96(13) . . . . ?
C7 N1 C6 S1 -174.11(16) . . . . ?
Mn2 N1 C6 S1 2.4(3) . . . . ?
C8 N2 C6 N1 0.1(2) . . . . ?
C9 N2 C6 N1 -173.8(2) . . . . ?
C8 N2 C6 S1 174.28(14) . . . . ?
C9 N2 C6 S1 0.4(3) . . . . ?
Mn1 S1 C6 N1 69.51(19) . . . . ?
Mn2 S1 C6 N1 -56.3(2) 5_675 . . . ?
Mn1 S1 C6 N2 -103.47(16) . . . . ?
Mn2 S1 C6 N2 130.68(15) 5_675 . . . ?
C6 N1 C7 C8 0.8(2) . . . . ?
Mn2 N1 C7 C8 -176.08(15) . . . . ?
N1 C7 C8 N2 -0.8(3) . . . . ?
C6 N2 C8 C7 0.4(2) . . . . ?
C9 N2 C8 C7 174.4(2) . . . . ?
